data_1528758
loop_
_publ_author_name
'Nguyen, X.H.'
'Bouree-Vigneron, F.'
'Galez, P.'
'Pisch, A.'
'Soubeyroux, J.L.'
'Beauquis, S.'
'Bertrand, C.'

_publ_section_title
;
 High resolution and in situ neutron powder diffraction study of the
 crystal structure and the stability of Ba4 Ca Cu3 O(8+delta)
;
_journal_name_full 'Journal of Solid State Chemistry'
_journal_page_first 3207
_journal_page_last 3217
_journal_volume 178
_journal_year 2005
_chemical_formula_sum 'Ba4 Ca Cu2.93 O7.19'
_space_group_IT_number 123
_symmetry_space_group_name_Hall '-P 4 2'
_symmetry_space_group_name_H-M 'P 4/m m m'
_cell_angle_alpha 90
_cell_angle_beta 90
_cell_angle_gamma 90
_cell_formula_units_Z 2
_cell_length_a 8.1976
_cell_length_b 8.1976
_cell_length_c 8.0709
_cell_volume 542.370
_citation_journal_id_ASTM JSSCBI
_cod_data_source_file Nguyen_JSSCBI_2005_730.cif
_cod_data_source_block Ba4Ca1Cu2.93O7.19
_cod_original_cell_volume 542.3698
_cod_original_formula_sum 'Ba4 Ca1 Cu2.93 O7.19'
_cod_database_code 1528758

loop_
_symmetry_equiv_pos_as_xyz
x,y,z
-y,x,z
-x,-y,z
y,-x,z
x,-y,-z
y,x,-z
-x,y,-z
-y,-x,-z
-x,-y,-z
y,-x,-z
x,y,-z
-y,x,-z
-x,y,z
-y,-x,z
x,-y,z
y,x,z

loop_
_atom_site_label
_atom_site_type_symbol
_atom_site_fract_x
_atom_site_fract_y
_atom_site_fract_z
_atom_site_occupancy
_atom_site_U_iso_or_equiv
O2 O-2 0.781 0.5 0.5 1 0.0
O4 O-2 0.5 0.5 0.773 0.92 0.0
Ca1 Ca+2 0 0 0 1 0.0
O1 O-2 0.277 0 0 0.96 0.0
Cu1 Cu+1 0 0 0.5 1 0.0
Cu4 Cu+1 0 0.5 0.5 0.96 0.0
Ba1 Ba+2 0.2545 0.2545 0.2545 1 0.0
O6 O-2 0.049 0.535 0.284 0.014 0.0
O3 O-2 0 0 0.278 0.95 0.0
Ca2 Ca+2 0.5 0.5 0.5 1 0.0
Cu2 Cu+1 0.5 0.5 0 0.94 0.0
O5 O-2 0.235 0.5 0 0.65 0.0
Cu3 Cu+1 0 0.5 0 1 0.0
